data_7014086
loop_
_publ_author_name
'Palcic, Jason D.'
'Kapoor, P. N.'
'Roddick, Dean M.'
'Peters, R. Gregory'

_publ_section_title
;
 Perfluoroalkylphosphine coordination chemistry of platinum: synthesis
 of (C2F5)2PPh and (C2F5)PPh2 complexes of platinum(II).
;
_journal_issue 10
_journal_name_full 'Dalton transactions (Cambridge, England : 2003)'
_journal_page_first 1644
_journal_page_last 1647
_journal_paper_doi 10.1039/b400995a
_journal_year 2004
_chemical_formula_moiety Ph2(C2F5)P
_chemical_formula_sum 'C14 H10 F5 P'
_chemical_formula_weight 304.19
_chemical_name_common (pentafluoroethyl)diphenylphosphine
_chemical_name_systematic
;
?
;
_space_group_IT_number 61
_symmetry_cell_setting orthorhombic
_symmetry_space_group_name_Hall '-P 2ac 2ab'
_symmetry_space_group_name_H-M 'P b c a'
_atom_sites_solution_hydrogens geom
_atom_sites_solution_primary direct
_atom_sites_solution_secondary difmap
_audit_creation_method SHELXL
_cell_angle_alpha 90.00
_cell_angle_beta 90.00
_cell_angle_gamma 90.00
_cell_formula_units_Z 8
_cell_length_a 28.918(4)
_cell_length_b 11.559(2)
_cell_length_c 7.9717(12)
_cell_measurement_reflns_used 42
_cell_measurement_temperature 173(2)
_cell_measurement_theta_max 12.51
_cell_measurement_theta_min 4.84
_cell_volume 2664.6(7)
_computing_cell_refinement 'Siemens XSCANS'
_computing_data_collection 'Siemens XSCANS'
_computing_data_reduction 'Siemens SHELXTL ver. 5.04'
_computing_molecular_graphics 'Siemens SHELXTL ver. 5.04'
_computing_publication_material 'Siemens SHELXTL ver. 5.04'
_computing_structure_refinement 'SHELXL-93 (Sheldrick, 1993)'
_computing_structure_solution 'SHELXS-86 (Sheldrick, 1990)'
_diffrn_ambient_temperature 173(2)
_diffrn_measurement_device 'Siemens P4'
_diffrn_measurement_method 'omega scans'
_diffrn_radiation_monochromator graphite
_diffrn_radiation_source 'fine-focus sealed tube'
_diffrn_radiation_type MoK\a
_diffrn_radiation_wavelength 0.71073
_diffrn_reflns_av_R_equivalents 0.0226
_diffrn_reflns_av_sigmaI/netI 0.0287
_diffrn_reflns_limit_h_max 34
_diffrn_reflns_limit_h_min -1
_diffrn_reflns_limit_k_max 1
_diffrn_reflns_limit_k_min -13
_diffrn_reflns_limit_l_max 9
_diffrn_reflns_limit_l_min -1
_diffrn_reflns_number 3069
_diffrn_reflns_theta_max 25.00
_diffrn_reflns_theta_min 2.26
_diffrn_standards_interval_count 97
_diffrn_standards_number 3
_exptl_absorpt_coefficient_mu 0.251
_exptl_absorpt_correction_type none
_exptl_crystal_colour colorless
_exptl_crystal_density_diffrn 1.517
_exptl_crystal_description block
_exptl_crystal_F_000 1232
_exptl_crystal_size_max 0.6
_exptl_crystal_size_mid 0.5
_exptl_crystal_size_min 0.4
_refine_diff_density_max 0.308
_refine_diff_density_min -0.246
_refine_diff_density_rms 0.051
_refine_ls_extinction_method none
_refine_ls_goodness_of_fit_all 1.129
_refine_ls_goodness_of_fit_obs 1.169
_refine_ls_matrix_type full
_refine_ls_number_parameters 181
_refine_ls_number_reflns 2323
_refine_ls_number_restraints 0
_refine_ls_restrained_S_all 1.129
_refine_ls_restrained_S_obs 1.169
_refine_ls_R_factor_all 0.0525
_refine_ls_R_factor_obs 0.0402
_refine_ls_shift/esd_max 0.001
_refine_ls_shift/esd_mean 0.000
_refine_ls_structure_factor_coef Fsqd
_refine_ls_weighting_details 'w=1/[\s^2^(Fo^2^)+(0.0333P)^2^+2.9973P] where P=(Fo^2^+2Fc^2^)/3'
_refine_ls_weighting_scheme calc
_refine_ls_wR_factor_all 0.1095
_refine_ls_wR_factor_obs 0.1023
_reflns_number_observed 1927
_reflns_number_total 2323
_reflns_observed_criterion >2sigma(I)
_cod_data_source_file b400995a.txt
_cod_data_source_block rpg1
_cod_depositor_comments
;
The following automatic conversions were performed:
'_symmetry_cell_setting' value 'Orthorhombic' changed to 'orthorhombic'
according to '/home/saulius/struct/CIF-dictionaries/cif_core.dic'
dictionary named 'cif_core.dic' version 2.4.1 from 2010-06-29.

Automatic conversion script
Id: cif_fix_enum 1527 2010-12-29 10:47:43Z saulius 

The following automatic conversions were performed:

'_refine_ls_weighting_scheme' value 'calc
w=1/[\s^2^(Fo^2^)+(0.0333P)^2^+2.9973P] where P=(Fo^2^+2Fc^2^)/3' was
changed to 'calc'. New tag '_refine_ls_weighting_details' was
created. The value of the new tag was set to
'w=1/[\s^2^(Fo^2^)+(0.0333P)^2^+2.9973P] where P=(Fo^2^+2Fc^2^)/3'.

Automatic conversion script
Id: cif_fix_values 3143 2015-03-26 13:38:13Z robertas 
;
_cod_original_cell_volume 2664.5(7)
_cod_original_sg_symbol_H-M Pbca
_cod_database_code 7014086

loop_
_symmetry_equiv_pos_as_xyz
'x, y, z'
'-x+1/2, -y, z+1/2'
'-x, y+1/2, -z+1/2'
'x+1/2, -y+1/2, -z'
'-x, -y, -z'
'x-1/2, y, -z-1/2'
'x, -y-1/2, z-1/2'
'-x-1/2, y-1/2, z'

loop_
_atom_site_aniso_label
_atom_site_aniso_U_11
_atom_site_aniso_U_22
_atom_site_aniso_U_33
_atom_site_aniso_U_23
_atom_site_aniso_U_13
_atom_site_aniso_U_12
P1 0.0320(3) 0.0313(3) 0.0227(3) -0.0022(3) -0.0011(3) -0.0039(3)
F1 0.0416(8) 0.0324(8) 0.0379(9) -0.0062(7) -0.0037(7) -0.0017(7)
F2 0.0403(8) 0.0433(9) 0.0408(9) 0.0116(8) 0.0125(7) 0.0028(7)
F5 0.0532(10) 0.0445(10) 0.0711(13) 0.0158(9) 0.0049(9) 0.0166(8)
F4 0.0592(11) 0.0781(13) 0.0501(11) -0.0033(10) -0.0228(10) 0.0175(10)
F3 0.0336(8) 0.0669(12) 0.0617(12) 0.0143(10) 0.0125(9) 0.0087(8)
C11 0.0349(13) 0.0292(12) 0.0238(12) 0.0020(11) 0.0050(11) 0.0032(10)
C21 0.0304(12) 0.0266(12) 0.0250(12) 0.0007(10) 0.0037(11) -0.0021(10)
C22 0.0275(12) 0.045(2) 0.0311(14) 0.0019(13) 0.0007(11) -0.0036(11)
C1 0.0299(12) 0.0347(13) 0.0266(13) 0.0036(11) 0.0020(11) -0.0012(10)
C12 0.0324(13) 0.0362(14) 0.0299(13) -0.0016(12) 0.0040(11) 0.0027(11)
C16 0.055(2) 0.0310(14) 0.0336(15) -0.0010(12) 0.0082(14) 0.0026(13)
C25 0.0368(15) 0.065(2) 0.048(2) -0.005(2) 0.0101(14) -0.0212(14)
C23 0.0373(14) 0.057(2) 0.0273(14) -0.0007(13) -0.0006(12) -0.0024(13)
C15 0.064(2) 0.039(2) 0.045(2) 0.0052(14) 0.018(2) 0.0202(15)
C24 0.047(2) 0.046(2) 0.032(2) 0.0025(13) 0.0135(13) -0.0051(13)
C26 0.0377(15) 0.053(2) 0.034(2) -0.0023(13) -0.0020(12) -0.0158(13)
C2 0.0378(14) 0.047(2) 0.037(2) 0.0049(14) 0.0000(13) 0.0060(13)
C13 0.0311(14) 0.052(2) 0.043(2) 0.0089(14) 0.0044(12) 0.0020(13)
C14 0.041(2) 0.053(2) 0.050(2) 0.016(2) 0.0121(15) 0.0170(14)

loop_
_atom_site_label
_atom_site_type_symbol
_atom_site_fract_x
_atom_site_fract_y
_atom_site_fract_z
_atom_site_U_iso_or_equiv
_atom_site_thermal_displace_type
_atom_site_occupancy
_atom_site_calc_flag
_atom_site_refinement_flags
_atom_site_disorder_group
P1 P 0.61911(2) 0.94510(6) 0.10608(8) 0.0287(2) Uani 1 d . .
F1 F 0.63555(5) 1.16489(12) 0.2287(2) 0.0373(4) Uani 1 d . .
F2 F 0.64845(5) 1.13908(13) -0.0389(2) 0.0415(4) Uani 1 d . .
F5 F 0.57610(6) 1.27750(14) 0.0393(2) 0.0563(5) Uani 1 d . .
F4 F 0.55672(6) 1.1247(2) -0.0952(2) 0.0625(6) Uani 1 d . .
F3 F 0.54221(5) 1.1386(2) 0.1686(2) 0.0541(5) Uani 1 d . .
C11 C 0.68171(9) 0.9190(2) 0.1104(3) 0.0293(5) Uani 1 d . .
C21 C 0.60030(8) 0.9276(2) 0.3240(3) 0.0273(5) Uani 1 d . .
C22 C 0.62799(9) 0.9449(2) 0.4629(3) 0.0346(6) Uani 1 d . .
H22 H 0.65922(9) 0.9685(2) 0.4486(3) 0.042 Uiso 1 calc R .
C1 C 0.61965(8) 1.1083(2) 0.0897(3) 0.0304(6) Uani 1 d . .
C12 C 0.71504(9) 0.9884(2) 0.1868(3) 0.0328(6) Uani 1 d . .
H12 H 0.70602(9) 1.0580(2) 0.2412(3) 0.039 Uiso 1 calc R .
C16 C 0.69618(10) 0.8185(2) 0.0291(4) 0.0400(7) Uani 1 d . .
H16 H 0.67419(10) 0.7709(2) -0.0263(4) 0.048 Uiso 1 calc R .
C25 C 0.53782(10) 0.8763(3) 0.5090(4) 0.0501(8) Uani 1 d . .
H25 H 0.50652(10) 0.8537(3) 0.5241(4) 0.060 Uiso 1 calc R .
C23 C 0.61062(9) 0.9282(3) 0.6225(4) 0.0407(7) Uani 1 d . .
H23 H 0.62997(9) 0.9410(3) 0.7170(4) 0.049 Uiso 1 calc R .
C15 C 0.74273(11) 0.7877(3) 0.0288(4) 0.0495(8) Uani 1 d . .
H15 H 0.75220(11) 0.7184(3) -0.0253(4) 0.059 Uiso 1 calc R .
C24 C 0.56575(10) 0.8933(2) 0.6462(4) 0.0418(7) Uani 1 d . .
H24 H 0.55411(10) 0.8810(2) 0.7562(4) 0.050 Uiso 1 calc R .
C26 C 0.55513(10) 0.8921(3) 0.3489(4) 0.0416(7) Uani 1 d . .
H26 H 0.53575(10) 0.8783(3) 0.2548(4) 0.050 Uiso 1 calc R .
C2 C 0.57300(10) 1.1634(3) 0.0491(4) 0.0405(7) Uani 1 d . .
C13 C 0.76128(9) 0.9567(3) 0.1839(4) 0.0420(7) Uani 1 d . .
H13 H 0.78368(9) 1.0047(3) 0.2364(4) 0.050 Uiso 1 calc R .
C14 C 0.77502(10) 0.8564(3) 0.1058(4) 0.0479(8) Uani 1 d . .
H14 H 0.80672(10) 0.8348(3) 0.1052(4) 0.058 Uiso 1 calc R .

loop_
_atom_type_symbol
_atom_type_description
_atom_type_scat_dispersion_real
_atom_type_scat_dispersion_imag
_atom_type_scat_source
C C 0.0033 0.0016 'International Tables Vol C Tables 4.2.6.8 and 6.1.1.4'
H H 0.0000 0.0000 'International Tables Vol C Tables 4.2.6.8 and 6.1.1.4'
F F 0.0171 0.0103 'International Tables Vol C Tables 4.2.6.8 and 6.1.1.4'
P P 0.1023 0.0942 'International Tables Vol C Tables 4.2.6.8 and 6.1.1.4'

loop_
_geom_angle_atom_site_label_1
_geom_angle_atom_site_label_2
_geom_angle_atom_site_label_3
_geom_angle
_geom_angle_site_symmetry_1
_geom_angle_site_symmetry_3
_geom_angle_publ_flag
C21 P1 C11 104.88(11) . . ?
C21 P1 C1 100.26(11) . . ?
C11 P1 C1 99.04(11) . . ?
C12 C11 C16 118.4(2) . . ?
C12 C11 P1 126.5(2) . . ?
C16 C11 P1 115.1(2) . . ?
C22 C21 C26 118.4(2) . . ?
C22 C21 P1 124.9(2) . . ?
C26 C21 P1 116.7(2) . . ?
C21 C22 C23 120.5(2) . . ?
F1 C1 F2 106.2(2) . . ?
F1 C1 C2 105.6(2) . . ?
F2 C1 C2 105.7(2) . . ?
F1 C1 P1 115.1(2) . . ?
F2 C1 P1 108.4(2) . . ?
C2 C1 P1 115.0(2) . . ?
C13 C12 C11 120.5(3) . . ?
C15 C16 C11 120.3(3) . . ?
C24 C25 C26 120.2(3) . . ?
C24 C23 C22 120.8(3) . . ?
C14 C15 C16 120.6(3) . . ?
C23 C24 C25 119.3(3) . . ?
C25 C26 C21 120.9(3) . . ?
F4 C2 F5 108.1(2) . . ?
F4 C2 F3 108.1(2) . . ?
F5 C2 F3 107.5(2) . . ?
F4 C2 C1 111.0(2) . . ?
F5 C2 C1 111.6(2) . . ?
F3 C2 C1 110.4(2) . . ?
C14 C13 C12 120.6(3) . . ?
C15 C14 C13 119.6(3) . . ?

loop_
_geom_bond_atom_site_label_1
_geom_bond_atom_site_label_2
_geom_bond_distance
_geom_bond_site_symmetry_2
_geom_bond_publ_flag
P1 C21 1.832(3) . ?
P1 C11 1.835(3) . ?
P1 C1 1.891(3) . ?
F1 C1 1.366(3) . ?
F2 C1 1.368(3) . ?
F5 C2 1.324(3) . ?
F4 C2 1.321(3) . ?
F3 C2 1.335(3) . ?
C11 C12 1.394(4) . ?
C11 C16 1.394(4) . ?
C21 C22 1.381(4) . ?
C21 C26 1.383(3) . ?
C22 C23 1.382(4) . ?
C1 C2 1.526(4) . ?
C12 C13 1.387(4) . ?
C16 C15 1.393(4) . ?
C25 C24 1.374(4) . ?
C25 C26 1.383(4) . ?
C23 C24 1.372(4) . ?
C15 C14 1.371(5) . ?
C13 C14 1.374(4) . ?

loop_
_cod_related_entry_id
_cod_related_entry_database
_cod_related_entry_code
1 ChemSpider 9675257
